data_2232672
loop_
_publ_author_name
'Asiri, Abdullah M.'
'Al-Youbi, Abdulrahman O.'
'Khan, Salman A.'
'Tahir, M. Nawaz'

_publ_section_title
;
 <i>N</i>-[(<i>E</i>)-Anthracen-9-ylmethylidene]-3,4-dimethyl-1,2-oxazol-5-amine
;
_journal_coeditor_code FK2045
_journal_issue 12
_journal_name_full 'Acta Crystallographica Section E'
_journal_page_first o3487
_journal_paper_doi 10.1107/S1600536811050471
_journal_volume 67
_journal_year 2011
_chemical_formula_iupac 'C20 H16 N2 O'
_chemical_formula_moiety 'C20 H16 N2 O'
_chemical_formula_sum 'C20 H16 N2 O'
_chemical_formula_weight 300.35
_chemical_name_systematic
;
<i>N</i>-[(<i>E</i>)-Anthracen-9-ylmethylidene]-3,4-dimethyl-1,2-oxazol-5-amine
;
_space_group_IT_number 15
_symmetry_cell_setting monoclinic
_symmetry_space_group_name_Hall '-C 2yc'
_symmetry_space_group_name_H-M 'C 1 2/c 1'
_atom_sites_solution_hydrogens mixed
_atom_sites_solution_primary direct
_atom_sites_solution_secondary difmap
_audit_creation_method SHELXL-97
_cell_angle_alpha 90
_cell_angle_beta 102.015(2)
_cell_angle_gamma 90
_cell_formula_units_Z 8
_cell_length_a 22.4919(14)
_cell_length_b 6.1666(4)
_cell_length_c 22.6801(13)
_cell_measurement_reflns_used 2381
_cell_measurement_temperature 296(2)
_cell_measurement_theta_max 26.49
_cell_measurement_theta_min 1.85
_cell_volume 3076.8(3)
_computing_cell_refinement 'SAINT (Bruker, 2009)'
_computing_data_collection 'APEX2 (Bruker, 2009)'
_computing_data_reduction 'SAINT (Bruker, 2009)'
_computing_molecular_graphics 'ORTEP-3 for Windows (Farrugia, 1997) and PLATON (Spek, 2009)'
_computing_publication_material
;
WinGX (Farrugia, 1999) and PLATON (Spek, 2009)
;
_computing_structure_refinement 'SHELXL97 (Sheldrick, 2008)'
_computing_structure_solution 'SHELXS97 (Sheldrick, 2008)'
_diffrn_ambient_temperature 296(2)
_diffrn_detector_area_resol_mean 8.10
_diffrn_measured_fraction_theta_full 0.999
_diffrn_measured_fraction_theta_max 0.999
_diffrn_measurement_device_type 'Bruker KAPPA APEXII CCD'
_diffrn_measurement_method \w
_diffrn_radiation_monochromator graphite
_diffrn_radiation_source 'fine-focus sealed tube'
_diffrn_radiation_type MoK\a
_diffrn_radiation_wavelength 0.71073
_diffrn_reflns_av_R_equivalents 0.0277
_diffrn_reflns_av_sigmaI/netI 0.0259
_diffrn_reflns_limit_h_max 27
_diffrn_reflns_limit_h_min -28
_diffrn_reflns_limit_k_max 7
_diffrn_reflns_limit_k_min -7
_diffrn_reflns_limit_l_max 28
_diffrn_reflns_limit_l_min -23
_diffrn_reflns_number 12925
_diffrn_reflns_theta_full 26.49
_diffrn_reflns_theta_max 26.49
_diffrn_reflns_theta_min 1.85
_diffrn_standards_number 0
_exptl_absorpt_coefficient_mu 0.081
_exptl_absorpt_correction_T_max 0.980
_exptl_absorpt_correction_T_min 0.975
_exptl_absorpt_correction_type multi-scan
_exptl_absorpt_process_details '(SADABS; Sheldrick, 2004)'
_exptl_crystal_colour red
_exptl_crystal_density_diffrn 1.297
_exptl_crystal_density_method 'not measured'
_exptl_crystal_description prism
_exptl_crystal_F_000 1264
_exptl_crystal_size_max 0.32
_exptl_crystal_size_mid 0.24
_exptl_crystal_size_min 0.22
_refine_diff_density_max 0.263
_refine_diff_density_min -0.208
_refine_ls_goodness_of_fit_ref 1.035
_refine_ls_hydrogen_treatment constr
_refine_ls_matrix_type full
_refine_ls_number_parameters 210
_refine_ls_number_reflns 3193
_refine_ls_number_restraints 0
_refine_ls_restrained_S_all 1.035
_refine_ls_R_factor_all 0.0633
_refine_ls_R_factor_gt 0.0442
_refine_ls_shift/su_max 0.000
_refine_ls_shift/su_mean 0.000
_refine_ls_structure_factor_coef Fsqd
_refine_ls_weighting_details 'calc w=1/[\s^2^(Fo^2^)+(0.0637P)^2^+1.2672P] where P=(Fo^2^+2Fc^2^)/3'
_refine_ls_weighting_scheme calc
_refine_ls_wR_factor_gt 0.1155
_refine_ls_wR_factor_ref 0.1296
_reflns_number_gt 2381
_reflns_number_total 3193
_reflns_threshold_expression I>2\s(I)
_cod_data_source_file fk2045.cif
_cod_data_source_block I
_cod_depositor_comments
;
The following automatic conversions were performed:

'_atom_sites_solution_hydrogens' value 'geom and difmap' was changed
to 'mixed'.

Automatic conversion script
Id: cif_fix_values 6452 2018-10-05 10:23:21Z andrius 
;
_cod_original_sg_symbol_H-M 'C 2/c'
_cod_database_code 2232672
_cod_database_fobs_code 2232672

loop_
_symmetry_equiv_pos_site_id
_symmetry_equiv_pos_as_xyz
1 x,y,z
2 -x,y,1/2-z
3 -x,-y,-z
4 x,-y,1/2+z
5 1/2+x,1/2+y,z
6 1/2-x,1/2+y,1/2-z
7 1/2-x,1/2-y,-z
8 1/2+x,1/2-y,1/2+z

loop_
_atom_site_aniso_label
_atom_site_aniso_U_11
_atom_site_aniso_U_22
_atom_site_aniso_U_33
_atom_site_aniso_U_12
_atom_site_aniso_U_13
_atom_site_aniso_U_23
O1 0.0536(7) 0.0504(7) 0.0565(7) 0.0142(5) 0.0243(5) 0.0109(5)
N1 0.0428(7) 0.0438(8) 0.0535(8) 0.0056(6) 0.0158(6) 0.0045(6)
N2 0.0621(9) 0.0510(9) 0.0640(10) 0.0189(7) 0.0177(8) 0.0137(7)
C1 0.0335(7) 0.0412(8) 0.0383(8) -0.0033(6) 0.0061(6) -0.0001(6)
C2 0.0451(9) 0.0550(10) 0.0495(9) 0.0033(8) 0.0184(7) 0.0062(8)
C3 0.0509(10) 0.0745(13) 0.0539(10) -0.0015(9) 0.0232(8) 0.0084(9)
C4 0.0559(11) 0.0746(13) 0.0533(10) -0.0048(10) 0.0157(8) 0.0243(10)
C5 0.0492(10) 0.0527(10) 0.0539(10) -0.0015(8) 0.0051(8) 0.0167(8)
C6 0.0380(8) 0.0401(9) 0.0403(8) -0.0045(7) 0.0022(6) 0.0036(7)
C7 0.0411(8) 0.0374(8) 0.0472(9) 0.0045(7) 0.0021(7) 0.0024(7)
C8 0.0360(8) 0.0410(9) 0.0394(8) 0.0027(6) 0.0043(6) -0.0051(7)
C9 0.0426(9) 0.0536(10) 0.0522(10) 0.0125(8) 0.0085(7) -0.0051(8)
C10 0.0421(9) 0.0734(13) 0.0548(10) 0.0113(9) 0.0180(8) -0.0067(9)
C11 0.0489(10) 0.0699(12) 0.0530(10) 0.0021(9) 0.0232(8) 0.0059(9)
C12 0.0455(9) 0.0513(10) 0.0489(9) 0.0067(8) 0.0168(7) 0.0078(8)
C13 0.0341(8) 0.0395(9) 0.0356(7) 0.0008(6) 0.0064(6) -0.0028(6)
C14 0.0329(7) 0.0372(8) 0.0368(7) 0.0000(6) 0.0076(6) -0.0010(6)
C15 0.0392(8) 0.0405(9) 0.0429(8) 0.0026(7) 0.0157(6) 0.0023(7)
C16 0.0407(8) 0.0419(9) 0.0437(8) 0.0021(7) 0.0132(7) 0.0006(7)
C17 0.0396(8) 0.0453(9) 0.0507(9) 0.0041(7) 0.0127(7) -0.0054(7)
C18 0.0442(9) 0.0495(10) 0.0553(10) 0.0090(8) 0.0077(8) -0.0045(8)
C19 0.0640(13) 0.0621(13) 0.0937(16) 0.0253(10) 0.0162(11) -0.0007(11)
C20 0.0554(11) 0.0771(14) 0.0791(13) 0.0055(10) 0.0347(10) -0.0032(11)

loop_
_atom_site_type_symbol
_atom_site_label
_atom_site_fract_x
_atom_site_fract_y
_atom_site_fract_z
_atom_site_U_iso_or_equiv
_atom_site_thermal_displace_type
_atom_site_occupancy
_atom_site_disorder_group
O O1 0.09676(5) 0.50025(19) 0.05196(5) 0.0516(4) Uani 1.000 -16
N N1 0.10276(6) 0.2014(2) 0.11940(6) 0.0459(4) Uani 1.000 -16
N N2 0.05953(7) 0.6861(3) 0.03694(7) 0.0584(5) Uani 1.000 -16
C C1 0.16650(6) -0.1894(3) 0.17670(6) 0.0379(4) Uani 1.000 -16
C C2 0.12182(7) -0.1253(3) 0.20964(7) 0.0486(5) Uani 1.000 -16
C C3 0.10875(8) -0.2518(3) 0.25450(8) 0.0580(6) Uani 1.000 -16
C C4 0.13754(8) -0.4522(3) 0.26932(8) 0.0606(7) Uani 1.000 -16
C C5 0.17975(8) -0.5201(3) 0.23969(8) 0.0528(6) Uani 1.000 -16
C C6 0.19672(7) -0.3919(3) 0.19346(7) 0.0403(5) Uani 1.000 -16
C C7 0.24311(7) -0.4589(3) 0.16590(7) 0.0429(5) Uani 1.000 -16
C C8 0.26386(7) -0.3322(3) 0.12393(6) 0.0393(5) Uani 1.000 -16
C C9 0.31446(7) -0.3980(3) 0.09933(7) 0.0497(6) Uani 1.000 -16
C C10 0.33622(8) -0.2712(3) 0.06009(8) 0.0556(6) Uani 1.000 -16
C C11 0.30869(8) -0.0702(3) 0.04332(8) 0.0554(6) Uani 1.000 -16
C C12 0.25992(7) -0.0016(3) 0.06472(7) 0.0476(5) Uani 1.000 -16
C C13 0.23446(6) -0.1286(2) 0.10601(6) 0.0365(5) Uani 1.000 -16
C C14 0.18386(6) -0.0631(2) 0.13028(6) 0.0356(4) Uani 1.000 -16
C C15 0.15128(7) 0.1314(2) 0.10573(7) 0.0398(5) Uani 1.000 -16
C C16 0.07545(7) 0.3889(3) 0.09501(7) 0.0415(5) Uani 1.000 -16
C C17 0.02670(7) 0.4911(3) 0.10808(7) 0.0447(5) Uani 1.000 -16
C C18 0.01918(7) 0.6751(3) 0.07070(8) 0.0501(6) Uani 1.000 -16
C C19 -0.02801(9) 0.8473(3) 0.06716(10) 0.0733(8) Uani 1.000 -16
C C20 -0.00958(9) 0.4243(4) 0.15280(9) 0.0675(7) Uani 1.000 -16
H H2 0.10126 0.00518 0.20030 0.0584 Uiso 1.000 -16
H H3 0.08009 -0.20426 0.27582 0.0696 Uiso 1.000 -16
H H4 0.12735 -0.53754 0.29956 0.0728 Uiso 1.000 -16
H H5 0.19841 -0.65363 0.24946 0.0633 Uiso 1.000 -16
H H7 0.26093 -0.59368 0.17593 0.0515 Uiso 1.000 -16
H H9 0.33285 -0.53105 0.11056 0.0596 Uiso 1.000 -16
H H10 0.36913 -0.31682 0.04434 0.0667 Uiso 1.000 -16
H H11 0.32424 0.01809 0.01692 0.0666 Uiso 1.000 -16
H H12 0.24256 0.13187 0.05217 0.0571 Uiso 1.000 -16
H H15 0.16724 0.21079 0.07779 0.0478 Uiso 1.000 -16
H H19A -0.02371 0.91685 0.10569 0.1099 Uiso 1.000 -16
H H19B -0.06768 0.78325 0.05612 0.1099 Uiso 1.000 -16
H H19C -0.02301 0.95261 0.03740 0.1099 Uiso 1.000 -16
H H20A 0.00725 0.29388 0.17266 0.1013 Uiso 1.000 -16
H H20B -0.05088 0.39842 0.13254 0.1013 Uiso 1.000 -16
H H20C -0.00855 0.53733 0.18209 0.1013 Uiso 1.000 -16

loop_
_atom_type_symbol
_atom_type_description
_atom_type_scat_dispersion_real
_atom_type_scat_dispersion_imag
_atom_type_scat_source
C C 0.0033 0.0016 'International Tables Vol C Tables 4.2.6.8 and 6.1.1.4'
H H 0.0000 0.0000 'International Tables Vol C Tables 4.2.6.8 and 6.1.1.4'
N N 0.0061 0.0033 'International Tables Vol C Tables 4.2.6.8 and 6.1.1.4'
O O 0.0106 0.0060 'International Tables Vol C Tables 4.2.6.8 and 6.1.1.4'

loop_
_geom_angle_atom_site_label_1
_geom_angle_atom_site_label_2
_geom_angle_atom_site_label_3
_geom_angle
_geom_angle_publ_flag
N2 O1 C16 107.56(12) no
C15 N1 C16 121.58(14) no
O1 N2 C18 105.36(15) no
C2 C1 C6 116.67(14) no
C2 C1 C14 124.43(15) no
C6 C1 C14 118.88(13) no
C1 C2 C3 121.16(16) no
C2 C3 C4 121.52(17) no
C3 C4 C5 119.68(17) no
C4 C5 C6 121.43(17) no
C1 C6 C5 119.50(15) no
C1 C6 C7 119.97(15) no
C5 C6 C7 120.51(16) no
C6 C7 C8 122.32(17) no
C7 C8 C9 121.24(16) no
C7 C8 C13 119.07(14) no
C9 C8 C13 119.68(14) no
C8 C9 C10 121.40(17) no
C9 C10 C11 119.36(17) no
C10 C11 C12 121.53(17) no
C11 C12 C13 121.87(16) no
C8 C13 C12 116.13(13) no
C8 C13 C14 119.78(12) no
C12 C13 C14 124.07(12) no
C1 C14 C13 119.62(12) no
C1 C14 C15 122.60(13) no
C13 C14 C15 117.78(12) no
N1 C15 C14 125.21(14) no
O1 C16 N1 121.36(14) no
O1 C16 C17 110.22(15) no
N1 C16 C17 128.42(15) no
C16 C17 C18 104.22(14) no
C16 C17 C20 127.36(17) no
C18 C17 C20 128.41(17) no
N2 C18 C17 112.63(16) no
N2 C18 C19 120.35(17) no
C17 C18 C19 127.02(16) no
C1 C2 H2 119.00 no
C3 C2 H2 119.00 no
C2 C3 H3 119.00 no
C4 C3 H3 119.00 no
C3 C4 H4 120.00 no
C5 C4 H4 120.00 no
C4 C5 H5 119.00 no
C6 C5 H5 119.00 no
C6 C7 H7 119.00 no
C8 C7 H7 119.00 no
C8 C9 H9 119.00 no
C10 C9 H9 119.00 no
C9 C10 H10 120.00 no
C11 C10 H10 120.00 no
C10 C11 H11 119.00 no
C12 C11 H11 119.00 no
C11 C12 H12 119.00 no
C13 C12 H12 119.00 no
N1 C15 H15 117.00 no
C14 C15 H15 117.00 no
C18 C19 H19A 109.00 no
C18 C19 H19B 109.00 no
C18 C19 H19C 109.00 no
H19A C19 H19B 109.00 no
H19A C19 H19C 109.00 no
H19B C19 H19C 109.00 no
C17 C20 H20A 109.00 no
C17 C20 H20B 109.00 no
C17 C20 H20C 109.00 no
H20A C20 H20B 109.00 no
H20A C20 H20C 109.00 no
H20B C20 H20C 109.00 no

loop_
_geom_bond_atom_site_label_1
_geom_bond_atom_site_label_2
_geom_bond_distance
_geom_bond_publ_flag
O1 N2 1.418(2) no
O1 C16 1.360(2) no
N1 C15 1.271(2) no
N1 C16 1.371(2) no
N2 C18 1.305(2) no
C1 C2 1.427(2) no
C1 C6 1.435(3) no
C1 C14 1.428(2) no
C2 C3 1.362(2) no
C3 C4 1.403(3) no
C4 C5 1.339(3) no
C5 C6 1.427(2) no
C6 C7 1.386(2) no
C7 C8 1.385(2) no
C8 C9 1.427(2) no
C8 C13 1.438(2) no
C9 C10 1.351(2) no
C10 C11 1.402(3) no
C11 C12 1.356(2) no
C12 C13 1.429(2) no
C13 C14 1.4220(19) no
C14 C15 1.4545(19) no
C16 C17 1.350(2) no
C17 C18 1.405(3) no
C17 C20 1.486(3) no
C18 C19 1.492(3) no
C2 H2 0.9300 no
C3 H3 0.9300 no
C4 H4 0.9300 no
C5 H5 0.9300 no
C7 H7 0.9300 no
C9 H9 0.9300 no
C10 H10 0.9300 no
C11 H11 0.9300 no
C12 H12 0.9300 no
C15 H15 0.9300 no
C19 H19A 0.9600 no
C19 H19B 0.9600 no
C19 H19C 0.9600 no
C20 H20A 0.9600 no
C20 H20B 0.9600 no
C20 H20C 0.9600 no

loop_
_geom_hbond_atom_site_label_D
_geom_hbond_atom_site_label_H
_geom_hbond_atom_site_label_A
_geom_hbond_distance_DH
_geom_hbond_distance_HA
_geom_hbond_distance_DA
_geom_hbond_angle_DHA
_geom_hbond_publ_flag
C2 H2 N1 0.93 2.20 2.840(2) 125 yes
C15 H15 O1 0.93 2.38 2.7463(18) 103 ?

loop_
_geom_torsion_atom_site_label_1
_geom_torsion_atom_site_label_2
_geom_torsion_atom_site_label_3
_geom_torsion_atom_site_label_4
_geom_torsion
_geom_torsion_publ_flag
C16 O1 N2 C18 -0.22(18) no
N2 O1 C16 N1 -179.18(14) no
N2 O1 C16 C17 0.46(18) no
C16 N1 C15 C14 178.72(14) no
C15 N1 C16 O1 4.6(2) no
C15 N1 C16 C17 -174.96(17) no
O1 N2 C18 C17 -0.09(19) no
O1 N2 C18 C19 179.65(15) no
C6 C1 C2 C3 -0.2(2) no
C14 C1 C2 C3 -178.22(15) no
C2 C1 C6 C5 2.0(2) no
C2 C1 C6 C7 -176.27(15) no
C14 C1 C6 C5 -179.86(15) no
C14 C1 C6 C7 1.8(2) no
C2 C1 C14 C13 171.60(14) no
C2 C1 C14 C15 -9.1(2) no
C6 C1 C14 C13 -6.3(2) no
C6 C1 C14 C15 172.94(14) no
C1 C2 C3 C4 -1.5(3) no
C2 C3 C4 C5 1.3(3) no
C3 C4 C5 C6 0.6(3) no
C4 C5 C6 C1 -2.3(3) no
C4 C5 C6 C7 176.03(17) no
C1 C6 C7 C8 3.0(2) no
C5 C6 C7 C8 -175.34(16) no
C6 C7 C8 C9 175.57(15) no
C6 C7 C8 C13 -3.1(2) no
C7 C8 C9 C10 -177.53(16) no
C13 C8 C9 C10 1.1(2) no
C7 C8 C13 C12 177.20(14) no
C7 C8 C13 C14 -1.6(2) no
C9 C8 C13 C12 -1.5(2) no
C9 C8 C13 C14 179.74(14) no
C8 C9 C10 C11 0.3(3) no
C9 C10 C11 C12 -1.3(3) no
C10 C11 C12 C13 0.8(3) no
C11 C12 C13 C8 0.5(2) no
C11 C12 C13 C14 179.27(15) no
C8 C13 C14 C1 6.3(2) no
C8 C13 C14 C15 -173.06(13) no
C12 C13 C14 C1 -172.43(14) no
C12 C13 C14 C15 8.3(2) no
C1 C14 C15 N1 -4.8(2) no
C13 C14 C15 N1 174.48(14) no
O1 C16 C17 C18 -0.49(19) no
O1 C16 C17 C20 -179.47(17) no
N1 C16 C17 C18 179.11(17) no
N1 C16 C17 C20 0.1(3) no
C16 C17 C18 N2 0.4(2) no
C16 C17 C18 C19 -179.36(18) no
C20 C17 C18 N2 179.32(18) no
C20 C17 C18 C19 -0.4(3) no

loop_
_cod_related_entry_id
_cod_related_entry_database
_cod_related_entry_code
1 ChemSpider 29303834
